data_1010960
loop_
_publ_author_name
'Warren, B E'
'Bragg, W L'

_publ_section_title
;
The crystal structure of chrysotile H4 Mg3 Si2 O9
;
_journal_coden_ASTM ZEKGAX
_journal_name_full
;
Zeitschrift fuer Kristallographie, Kristallgeometrie, Kristallphysik,
Kristallchemie (-144,1977)
;
_journal_page_first 201
_journal_page_last 210
_journal_volume 76
_journal_year 1931
_chemical_compound_source 'from Thedford Mines, Canada'
_chemical_formula_analytical '(H4 Mg3 Si2 O9)2'
_chemical_formula_structural '(O H)6 Mg6 Si4 O11 (H2 O)'
_chemical_formula_sum 'H8 Mg6 O18 Si4'
_chemical_name_mineral Chrysotile
_chemical_name_systematic
;
Hexamagnesium closo-undecaoxodisilicate hexahydroxide hydrate
;
_space_group_IT_number 12
_symmetry_cell_setting monoclinic
_symmetry_Int_Tables_number 12
_symmetry_space_group_name_Hall '-C 2y'
_symmetry_space_group_name_H-M 'C 1 2/m 1'
_cell_angle_alpha 90
_cell_angle_beta 93.27
_cell_angle_gamma 90
_cell_formula_units_Z 4
_cell_length_a 14.66
_cell_length_b 18.5
_cell_length_c 5.33
_cell_volume 1443.2
_cod_database_code 1010960

loop_
_symmetry_equiv_pos_as_xyz
x,y,z
x,-y,z
-x,-y,-z
-x,y,-z
1/2+x,1/2+y,z
1/2+x,1/2-y,z
1/2-x,1/2-y,-z
1/2-x,1/2+y,-z

loop_
_atom_site_label
_atom_site_type_symbol
_atom_site_symmetry_multiplicity
_atom_site_Wyckoff_symbol
_atom_site_fract_x
_atom_site_fract_y
_atom_site_fract_z
_atom_site_occupancy
_atom_site_attached_hydrogens
_atom_site_calc_flag
Si1 Si4+ 8 j 0.13 0.08 0. 1. 0 d
Si2 Si4+ 8 j 0.13 0.17 0. 1. 0 d
Mg1 Mg2+ 4 g 0. 0.25 0. 1. 0 d
Mg2 Mg2+ 8 j 0.18 0.33 0. 1. 0 d
Mg3 Mg2+ 8 j 0.18 0.42 0. 1. 0 d
Mg4 Mg2+ 4 i 0.18 0.5 0. 1. 0 d
O1 O2- 4 i 0.1 0. 0. 1. 0 d
O2 O2- 8 j 0.1 0.13 0. 1. 0 d
O3 O2- 8 j 0.1 0.13 0.5 1. 0 d
O4 O2- 8 j 0.1 0.25 0. 1. 0 d
O5 O2- 8 j 0.25 0.08 0. 1. 0 d
O6 O2- 8 j 0.25 0.17 0. 1. 0 d
O7 O2- 4 e 0.25 0.25 0. 1. 2 d
O8 O2- 4 i 0.25 0. 0. 1. 1 d
O9 O2- 8 j 0.1 0.33 0. 1. 1 d
O10 O2- 8 j 0.1 0.42 0. 1. 1 d
O11 O2- 4 i 0.1 0.5 0. 1. 1 d

loop_
_atom_type_symbol
_atom_type_oxidation_number
Si4+ 4.000
Mg2+ 2.000
O2- -2.000
H1+ 1.000
